data_2003239
loop_
_publ_author_name
'Garcia, J. G.'
'Fronczek, F. R.'

_publ_section_title
;
 The <i>endo</i>-<i>endo</i>-<i>syn</i> Diels--Alder Diadduct of
 Tetrachlorodimethoxycyclopentadiene with 1,6-Dioxacyclodeca-3,8-diene
;
_journal_issue 3
_journal_name_full 'Acta Crystallographica Section C'
_journal_page_first 468
_journal_page_last 471
_journal_paper_doi 10.1107/S0108270194008681
_journal_volume 51
_journal_year 1995
_chemical_compound_source 'slow cooling of p-xylene solution'
_chemical_formula_moiety 'C22 H24 Cl8 O6'
_chemical_formula_sum 'C22 H24 Cl8 O6'
_chemical_formula_weight 668.1
_space_group_IT_number 61
_symmetry_cell_setting orthorhombic
_symmetry_space_group_name_Hall '-P 2ac 2ab'
_symmetry_space_group_name_H-M 'P b c a'
_atom_type_scat_source IntTabIV
_cell_angle_alpha 90.
_cell_angle_beta 90.
_cell_angle_gamma 90.
_cell_formula_units_Z 8
_cell_length_a 14.3565(7)
_cell_length_b 14.8021(8)
_cell_length_c 25.612(2)
_cell_measurement_reflns_used 25
_cell_measurement_temperature 295
_cell_measurement_theta_max 12
_cell_measurement_theta_min 10
_cell_volume 5442.7(6)
_diffrn_measurement_device 'Enraf-Nonius CAD-4'
_diffrn_measurement_method \w-2\q
_diffrn_radiation_type MoK\a
_diffrn_radiation_wavelength 0.71073
_diffrn_reflns_av_R_equivalents 'no redundant data'
_diffrn_reflns_limit_h_max 17
_diffrn_reflns_limit_h_min 0
_diffrn_reflns_limit_k_max 17
_diffrn_reflns_limit_k_min 0
_diffrn_reflns_limit_l_max 30
_diffrn_reflns_limit_l_min 0
_diffrn_reflns_number 5316
_diffrn_reflns_theta_max 25
_diffrn_standards_decay_% <1
_diffrn_standards_interval_time 120
_diffrn_standards_number 3
_exptl_absorpt_coefficient_mu 0.869
_exptl_absorpt_correction_T_max 1.00
_exptl_absorpt_correction_T_min 0.98
_exptl_absorpt_correction_type empirical
_exptl_crystal_colour colorless
_exptl_crystal_density_diffrn 1.630
_exptl_crystal_description needle
_exptl_crystal_size_max 0.42
_exptl_crystal_size_mid 0.17
_exptl_crystal_size_min 0.15
_refine_diff_density_max 0.27
_refine_diff_density_min -0.10
_refine_ls_goodness_of_fit_obs 1.468
_refine_ls_number_parameters 373
_refine_ls_number_reflns 3036
_refine_ls_R_factor_obs 0.035
_refine_ls_shift/esd_max <0.01
_refine_ls_structure_factor_coef F
_refine_ls_weighting_details 'w  =4F~o~^2^/[\s^2^(I) + (0.02F~o~^2^)^2^]'
_refine_ls_weighting_scheme calc
_refine_ls_wR_factor_obs 0.037
_reflns_number_observed 3036
_reflns_number_total 4769
_reflns_observed_criterion I>3\s(I)
_cod_data_source_file bk1038.cif
_cod_data_source_block bk1038a
_cod_depositor_comments
;
The following automatic conversions were performed:

'_refine_ls_weighting_scheme' value ' w =4F~o~^2^/[\s^2^(I) +
(0.02F~o~^2^)^2^]' was changed to 'calc'. New tag
'_refine_ls_weighting_details' was created. The value of the new tag
was set to 'w =4F~o~^2^/[\s^2^(I) + (0.02F~o~^2^)^2^]'.

Automatic conversion script
Id: cif_fix_values 3143 2015-03-26 13:38:13Z robertas 
;
_cod_original_cell_volume 5442.8(9)
_cod_database_code 2003239

loop_
_symmetry_equiv_pos_as_xyz
x,y,z
1/2+x,y,1/2-z
x,1/2-y,1/2+z
1/2-x,1/2+y,z
-x,-y,-z
1/2-x,-y,1/2+z
-x,1/2+y,1/2-z
1/2+x,1/2-y,-z

loop_
_atom_site_label
_atom_site_fract_x
_atom_site_fract_y
_atom_site_fract_z
_atom_site_B_iso_or_equiv
Cl1 .29410(6) .28750(6) .54816(3) 3.48(2)
Cl2 .42917(6) .46375(7) .55662(3) 4.12(2)
Cl3 .34552(6) .63282(6) .47833(4) 4.09(2)
Cl4 .14898(6) .56787(6) .42675(3) 3.55(2)
Cl5 .50571(8) .43897(7) .17764(4) 5.43(2)
Cl6 .64887(9) .53442(7) .25923(6) 7.48(3)
Cl7 .74813(8) .3747(1) .33608(5) 7.98(4)
Cl8 .66568(8) .17414(7) .30232(4) 6.08(2)
O1 .3485(2) .4149(2) .32942(8) 3.36(5)
O2 .4305(2) .2812(1) .39070(8) 3.05(5)
O3 .1280(1) .3496(1) .47427(8) 2.99(5)
O4 .1463(1) .4685(2) .53265(8) 3.26(5)
O5 .5242(2) .2141(2) .21147(9) 4.22(6)
O6 .6574(2) .2931(2) .18846(9) 4.01(5)
C1 .3109(2) .3441(2) .4448(1) 2.37(6)
C2 .2675(2) .4209(2) .4099(1) 2.38(6)
C3 .3305(2) .4709(2) .3726(1) 3.07(7)
C4 .4262(2) .4421(2) .2992(1) 3.48(7)
C5 .4638(2) .3580(2) .2731(1) 2.81(7)
C6 .5107(2) .2847(2) .3088(1) 2.83(7)
C7 .5163(2) .3036(2) .3670(1) 3.03(7)
C8 .4134(2) .3240(2) .4392(1) 2.79(7)
C9 .2847(2) .3748(2) .5012(1) 2.40(6)
C10 .3390(2) .4595(2) .5137(1) 2.59(6)
C11 .3058(2) .5245(2) .4838(1) 2.55(6)
C12 .2268(2) .4856(2) .4516(1) 2.47(6)
C13 .1858(2) .4182(2) .4926(1) 2.68(7)
C14 .5426(2) .3794(2) .2335(1) 3.13(7)
C15 .6225(2) .4226(2) .2624(1) 3.80(8)
C16 .6610(2) .3607(3) .2919(1) 4.00(8)
C17 .6078(2) .2742(2) .2832(1) 3.20(7)
C18 .5848(2) .2837(2) .2238(1) 3.29(7)
C19 .0334(3) .3733(3) .4630(2) 4.21(9)
C20 .1233(3) .4237(3) .5789(1) 5.3(1)
C21 .4884(3) .2117(3) .1595(2) 6.3(1)
C22 .7194(3) .2198(3) .1812(2) 5.8(1)
H1 .279(2) .293(2) .4374(9) 1.6(6)
H2 .217(2) .400(2) .3908(9) 1.9(6)
H3a .298(2) .525(2) .360(1) 3.5(7)
H3b .394(2) .485(2) .386(1) 2.6(6)
H4a .474(2) .471(2) .322(1) 3.4(7)
H4b .406(2) .484(2) .271(1) 4.0(7)
H5 .413(2) .330(2) .253(1) 3.7(7)
H6 .477(2) .232(2) .305(1) 2.1(6)
H7a .565(2) .266(2) .382(1) 3.2(7)
H7b .528(2) .372(2) .372(1) 3.7(7)
H8a .447(2) .379(2) .440(1) 3.1(7)
H8b .431(2) .284(2) .465(1) 2.6(6)
H19a .0006 .3833 .4947 5
H20a .0775 .4573 .5973 6
H21a .4435 .1647 .1566 8
H22a .6886 .1648 .1894 7
H19b .0045 .3254 .4443 5
H19c .0321 .4266 .4424 5
H20b .1774 .4175 .5998 6
H20c .0992 .3655 .5708 6
H21b .5379 .2007 .1357 8
H21c .4599 .2679 .1515 8
H22b .7718 .2270 .2033 7
H22c .7393 .2182 .1458 7

loop_
_geom_angle_atom_site_label_1
_geom_angle_atom_site_label_2
_geom_angle_atom_site_label_3
_geom_angle
_geom_angle_publ_flag
C3 O1 C4 114.0(2) yes
C7 O2 C8 115.0(2) yes
C13 O3 C19 117.1(2) yes
C13 O4 C20 118.0(3) yes
C18 O5 C21 117.3(3) yes
C18 O6 C22 118.7(3) yes
Cl1 C9 C1 113.4(2) yes
Cl1 C9 C10 115.0(2) yes
Cl1 C9 C13 117.5(2) yes
C1 C9 C10 108.3(2) yes
C1 C9 C13 101.9(2) yes
C10 C9 C13 99.0(2) yes
C2 C1 C8 118.3(2) yes
C2 C1 C9 102.7(2) yes
C8 C1 C9 112.3(2) yes
C1 C2 C3 118.4(2) yes
C1 C2 C12 101.8(2) yes
C3 C2 C12 111.1(3) yes
O1 C3 C2 108.7(3) yes
O1 C4 C5 106.7(3) yes
C4 C5 C6 117.7(3) yes
C4 C5 C14 112.4(3) yes
C6 C5 C14 102.1(2) yes
C5 C6 C7 117.8(3) yes
C5 C6 C17 102.1(2) yes
C7 C6 C17 112.7(3) yes
O2 C7 C6 109.4(2) yes
O2 C8 C1 109.9(2) yes
O4 C13 C12 107.9(2) yes
C9 C13 C12 90.8(2) yes
Cl5 C14 C5 114.5(2) yes
Cl5 C14 C15 114.5(2) yes
Cl5 C14 C18 116.3(2) yes
C5 C14 C15 108.7(3) yes
C5 C14 C18 101.6(3) yes
C15 C14 C18 99.6(3) yes
Cl6 C15 C14 124.0(3) yes
Cl6 C15 C16 127.9(3) yes
C14 C15 C16 107.9(3) yes
Cl7 C16 C15 127.6(3) yes
Cl7 C16 C17 125.0(3) yes
Cl2 C10 C9 124.1(2) yes
Cl2 C10 C11 128.6(3) yes
C9 C10 C11 107.3(3) yes
Cl3 C11 C10 127.7(2) yes
Cl3 C11 C12 124.3(2) yes
C10 C11 C12 108.0(3) yes
Cl4 C12 C2 114.6(2) yes
Cl4 C12 C11 114.0(2) yes
Cl4 C12 C13 116.2(2) yes
C2 C12 C11 109.1(2) yes
C2 C12 C13 102.1(2) yes
C11 C12 C13 99.2(2) yes
O3 C13 O4 113.4(2) yes
O3 C13 C9 106.7(2) yes
O3 C13 C12 117.6(2) yes
O4 C13 C9 118.9(2) yes
C15 C16 C17 107.2(3) yes
Cl8 C17 C6 113.0(2) yes
Cl8 C17 C16 115.7(2) yes
Cl8 C17 C18 116.3(2) yes
C6 C17 C16 108.0(3) yes
C6 C17 C18 102.3(3) yes
C16 C17 C18 100.0(3) yes
O5 C18 O6 113.4(3) yes
O5 C18 C14 117.9(3) yes
O5 C18 C17 106.8(3) yes
O6 C18 C14 107.7(3) yes
O6 C18 C17 119.0(3) yes
C14 C18 C17 90.5(2) yes

loop_
_geom_bond_atom_site_label_1
_geom_bond_atom_site_label_2
_geom_bond_distance
_geom_bond_publ_flag
Cl1 C9 1.770(3) yes
Cl2 C10 1.700(3) yes
Cl3 C11 1.707(3) yes
Cl4 C12 1.771(3) yes
Cl5 C14 1.761(3) yes
Cl6 C15 1.699(4) yes
Cl7 C16 1.700(4) yes
Cl8 C17 1.767(3) yes
O1 C3 1.406(4) yes
O1 C4 1.416(4) yes
O2 C7 1.414(4) yes
O2 C8 1.417(4) yes
O3 C13 1.391(4) yes
O3 C19 1.432(4) yes
O4 C13 1.389(4) yes
O4 C20 1.396(4) yes
O5 C18 1.384(4) yes
O5 C21 1.428(5) yes
O6 C18 1.388(4) yes
O6 C22 1.415(5) yes
C1 C2 1.575(4) yes
C1 C8 1.507(4) yes
C1 C9 1.561(4) yes
C2 C3 1.509(4) yes
C2 C12 1.548(4) yes
C4 C5 1.512(5) yes
C5 C6 1.571(4) yes
C5 C14 1.553(4) yes
C6 C7 1.518(4) yes
C6 C17 1.548(5) yes
C9 C10 1.510(4) yes
C9 C13 1.575(4) yes
C10 C11 1.320(4) yes
C11 C12 1.515(4) yes
C12 C13 1.564(4) yes
C14 C15 1.507(5) yes
C14 C18 1.562(5) yes
C15 C16 1.311(5) yes
C16 C17 1.507(5) yes
C17 C18 1.564(5) yes

loop_
_geom_torsion_atom_site_label_1
_geom_torsion_atom_site_label_2
_geom_torsion_atom_site_label_3
_geom_torsion_atom_site_label_4
_geom_torsion
_geom_torsion_publ_flag
C4 O1 C3 C2 -163.0(3) yes
C8 O2 C7 C6 -158.3(3) yes
C8 C1 C2 C3 0.0(6) yes
C1 C2 C3 O1 75.8(3) yes
C4 C5 C6 C7 -0.8(4) yes
C3 O1 C4 C5 153.3(3) yes
C7 O2 C8 C1 145.4(4) yes
C2 C1 C8 O2 -71.2(3) yes
O1 C4 C5 C6 -68.5(3) yes
C5 C6 C7 O2 82.0(3) yes
